data_4109715
loop_
_publ_author_name
'Carsten Strohmann'
'Viktoria H. Gessner'

_publ_contact_author_address
;
Institut fuer Anorganische Chemie
Universitaet Wuerzburg
Am Hubland
97074 Wuerzburg
Germany
;
_publ_contact_author_email mail@carsten-strohmann.de
_publ_contact_author_fax '0049 931 888 4605'
_publ_contact_author_name 'Carsten Strohmann'
_publ_contact_author_phone '0049 931 888 4613'
_publ_section_title
;
 Crystal Structures of the Chiral Diamine (R,R)-TMCDA with the Commonly
 Used Alkyllithium Bases Methyllithium, iso-Propyllithium, and
 sec-Butyllithium
;
_journal_name_full 'Journal of the American Chemical Society'
_journal_page_first 8952
_journal_page_last 8953
_journal_paper_doi 10.1021/ja072970t
_journal_volume 129
_journal_year 2007
_chemical_formula_sum 'C22 H50 Li2 N4'
_chemical_formula_weight 384.54
_chemical_name_systematic
;
 ?
;
_space_group_IT_number 19
_symmetry_cell_setting orthorhombic
_symmetry_space_group_name_Hall 'P 2ac 2ab'
_symmetry_space_group_name_H-M 'P 21 21 21'
_atom_sites_solution_hydrogens geom
_atom_sites_solution_primary direct
_atom_sites_solution_secondary difmap
_audit_creation_date 2006-10-09T13:29:05-00:00
_audit_creation_method 'WinGX routine CIF_UPDATE'
_cell_angle_alpha 90
_cell_angle_beta 90
_cell_angle_gamma 90
_cell_formula_units_Z 4
_cell_length_a 8.4588(17)
_cell_length_b 14.389(3)
_cell_length_c 21.438(4)
_cell_measurement_temperature 193(2)
_cell_volume 2609.3(9)
_computing_cell_refinement 'Cell in IPDS (Stoe & Cie, 1999)'
_computing_data_collection 'Expose in IPDS (Stoe & Cie, 1999)'
_computing_data_reduction 'Integrate in IPDS (Stoe & Cie, 1999)'
_computing_molecular_graphics 'Schakal99 (Keller, 1999)'
_computing_publication_material 'SHELXL-97 (Sheldrick, 1997)'
_computing_structure_refinement 'SHELXL-97 (Sheldrick, 1997)'
_computing_structure_solution 'SHELXS-97 (Sheldrick, 1997)'
_diffrn_ambient_temperature 193(2)
_diffrn_measured_fraction_theta_full 0.989
_diffrn_measured_fraction_theta_max 0.989
_diffrn_measurement_device_type 'Stoe IPDS'
_diffrn_measurement_method 'phi scans'
_diffrn_radiation_monochromator graphite
_diffrn_radiation_type MoK\a
_diffrn_radiation_wavelength 0.71073
_diffrn_reflns_av_R_equivalents 0.0898
_diffrn_reflns_av_unetI/netI 0.0899
_diffrn_reflns_limit_h_max 9
_diffrn_reflns_limit_h_min -9
_diffrn_reflns_limit_k_max 17
_diffrn_reflns_limit_k_min -17
_diffrn_reflns_limit_l_max 25
_diffrn_reflns_limit_l_min -25
_diffrn_reflns_number 14021
_diffrn_reflns_theta_full 25
_diffrn_reflns_theta_max 25
_diffrn_reflns_theta_min 2.37
_diffrn_standards_decay_% none
_diffrn_standards_interval_count 0
_diffrn_standards_interval_time 0
_diffrn_standards_number 0
_exptl_absorpt_coefficient_mu 0.056
_exptl_absorpt_correction_T_max 0.7193
_exptl_absorpt_correction_T_min 0.6257
_exptl_absorpt_correction_type numerical
_exptl_absorpt_process_details 'FACEIT in IPDS (Stoe & Cie, 1999)'
_exptl_crystal_density_diffrn 0.979
_exptl_crystal_F_000 864
_exptl_crystal_size_max 0.4
_exptl_crystal_size_mid 0.2
_exptl_crystal_size_min 0.2
_refine_diff_density_max 0.191
_refine_diff_density_min -0.169
_refine_diff_density_rms 0.039
_refine_ls_abs_structure_details 'Flack H D (1983), Acta Cryst. A39, 876-881'
_refine_ls_abs_structure_Flack 0(4)
_refine_ls_extinction_method none
_refine_ls_goodness_of_fit_ref 1.037
_refine_ls_hydrogen_treatment mixed
_refine_ls_matrix_type full
_refine_ls_number_parameters 285
_refine_ls_number_reflns 4529
_refine_ls_number_restraints 3
_refine_ls_restrained_S_all 1.041
_refine_ls_R_factor_all 0.1029
_refine_ls_R_factor_gt 0.0567
_refine_ls_shift/su_max 0
_refine_ls_shift/su_mean 0
_refine_ls_structure_factor_coef Fsqd
_refine_ls_weighting_details 'calc w=1/[\s^2^(Fo^2^)+(0.0532P)^2^+0.0000P] where P=(Fo^2^+2Fc^2^)/3'
_refine_ls_weighting_scheme calc
_refine_ls_wR_factor_gt 0.1258
_refine_ls_wR_factor_ref 0.1428
_reflns_number_gt 2560
_reflns_number_total 4529
_reflns_threshold_expression >2sigma(I)
_cod_data_source_file ja072970tsi20070427_113121.cif
_cod_data_source_block ch071006
_cod_database_code 4109715

loop_
_symmetry_equiv_pos_as_xyz
'x, y, z'
'-x+1/2, -y, z+1/2'
'-x, y+1/2, -z+1/2'
'x+1/2, -y+1/2, -z'

loop_
_atom_site_label
_atom_site_type_symbol
_atom_site_fract_x
_atom_site_fract_y
_atom_site_fract_z
_atom_site_U_iso_or_equiv
_atom_site_adp_type
_atom_site_occupancy
_atom_site_symmetry_multiplicity
_atom_site_calc_flag
_atom_site_refinement_flags
C1 C 0.9586(6) 0.1419(3) 0.21706(18) 0.0596(10) Uani 1 1 d D
H1A H 0.928(5) 0.197(2) 0.2380(17) 0.096(15) Uiso 1 1 d D
H1B H 0.929(6) 0.088(2) 0.2385(19) 0.109(18) Uiso 1 1 d D
H1C H 1.062(3) 0.139(3) 0.2312(19) 0.091(15) Uiso 1 1 d D
C2 C 0.8937(7) 0.1342(3) 0.04429(17) 0.0591(10) Uani 1 1 d .
H2A H 0.969(8) 0.162(4) 0.030(3) 0.13(3) Uiso 1 1 d .
H2B H 0.903(6) 0.071(3) 0.021(2) 0.100(14) Uiso 1 1 d .
H2C H 0.806(6) 0.171(3) 0.0291(18) 0.085(14) Uiso 1 1 d .
C3 C 1.1159(4) -0.1324(2) 0.12012(16) 0.0468(7) Uani 1 1 d .
H3 H 1.1084 -0.154 0.1644 0.056 Uiso 1 1 calc R
C4 C 0.9495(4) -0.1427(2) 0.09213(15) 0.0465(8) Uani 1 1 d .
H4 H 0.9576 -0.1221 0.0477 0.056 Uiso 1 1 calc R
C5 C 0.9008(5) -0.2463(2) 0.09050(18) 0.0607(10) Uani 1 1 d .
H5A H 0.8914 -0.27 0.1337 0.073 Uiso 1 1 calc R
H5B H 0.7961 -0.2523 0.0702 0.073 Uiso 1 1 calc R
C6 C 1.0213(5) -0.3043(3) 0.0551(2) 0.0671(11) Uani 1 1 d .
H6A H 0.9866 -0.37 0.0538 0.081 Uiso 1 1 calc R
H6B H 1.0301 -0.2816 0.0116 0.081 Uiso 1 1 calc R
C7 C 1.1808(5) -0.2973(3) 0.0873(2) 0.0729(12) Uani 1 1 d .
H7A H 1.2596 -0.3355 0.0648 0.087 Uiso 1 1 calc R
H7B H 1.1723 -0.3211 0.1305 0.087 Uiso 1 1 calc R
C8 C 1.2343(4) -0.1956(2) 0.08835(18) 0.0598(10) Uani 1 1 d .
H8A H 1.3369 -0.1912 0.1104 0.072 Uiso 1 1 calc R
H8B H 1.2506 -0.1741 0.045 0.072 Uiso 1 1 calc R
C9 C 1.2716(5) -0.0127(3) 0.17424(16) 0.0624(10) Uani 1 1 d .
H9A H 1.2208 -0.028 0.214 0.094 Uiso 1 1 calc R
H9B H 1.2999 0.0534 0.1739 0.094 Uiso 1 1 calc R
H9C H 1.3672 -0.0504 0.1692 0.094 Uiso 1 1 calc R
C10 C 1.2317(5) 0.0030(2) 0.06427(16) 0.0575(10) Uani 1 1 d .
H10A H 1.3372 -0.0238 0.0588 0.086 Uiso 1 1 calc R
H10B H 1.24 0.0709 0.0663 0.086 Uiso 1 1 calc R
H10C H 1.1646 -0.0146 0.0289 0.086 Uiso 1 1 calc R
C11 C 0.7905(5) -0.1079(3) 0.18586(18) 0.0707(11) Uani 1 1 d .
H11A H 0.7235 -0.1634 0.1838 0.106 Uiso 1 1 calc R
H11B H 0.7321 -0.0573 0.206 0.106 Uiso 1 1 calc R
H11C H 0.8859 -0.1218 0.21 0.106 Uiso 1 1 calc R
C12 C 0.6916(5) -0.0681(3) 0.0848(2) 0.0702(11) Uani 1 1 d .
H12A H 0.6343 -0.1272 0.0831 0.105 Uiso 1 1 calc R
H12B H 0.7205 -0.0488 0.0425 0.105 Uiso 1 1 calc R
H12C H 0.6241 -0.0205 0.1038 0.105 Uiso 1 1 calc R
C13 C 0.7138(4) 0.4018(2) 0.11410(16) 0.0462(8) Uani 1 1 d .
H13 H 0.6692 0.3883 0.0719 0.055 Uiso 1 1 calc R
C14 C 0.6029(4) 0.3548(2) 0.16191(15) 0.0464(8) Uani 1 1 d .
H14 H 0.6451 0.3708 0.2041 0.056 Uiso 1 1 calc R
C15 C 0.4382(4) 0.3989(2) 0.15767(18) 0.0565(10) Uani 1 1 d .
H15A H 0.3924 0.3851 0.1162 0.068 Uiso 1 1 calc R
H15B H 0.3689 0.3704 0.1896 0.068 Uiso 1 1 calc R
C16 C 0.4412(5) 0.5040(3) 0.16730(19) 0.0677(11) Uani 1 1 d .
H16A H 0.3327 0.5293 0.1638 0.081 Uiso 1 1 calc R
H16B H 0.4817 0.5185 0.2095 0.081 Uiso 1 1 calc R
C17 C 0.5475(5) 0.5489(2) 0.1182(2) 0.0683(11) Uani 1 1 d .
H17A H 0.5528 0.6167 0.1255 0.082 Uiso 1 1 calc R
H17B H 0.5024 0.5384 0.0762 0.082 Uiso 1 1 calc R
C18 C 0.7135(4) 0.5075(2) 0.12144(19) 0.0578(9) Uani 1 1 d .
H18A H 0.7619 0.5239 0.162 0.069 Uiso 1 1 calc R
H18B H 0.7792 0.5353 0.0881 0.069 Uiso 1 1 calc R
C19 C 0.9637(5) 0.3753(3) 0.05835(17) 0.0641(10) Uani 1 1 d .
H19A H 0.901 0.3548 0.0225 0.096 Uiso 1 1 calc R
H19B H 1.0634 0.3406 0.0596 0.096 Uiso 1 1 calc R
H19C H 0.9862 0.4419 0.0545 0.096 Uiso 1 1 calc R
C20 C 0.9704(5) 0.3865(3) 0.16970(17) 0.0652(11) Uani 1 1 d .
H20A H 1.0672 0.3492 0.1711 0.098 Uiso 1 1 calc R
H20B H 0.9098 0.3768 0.2081 0.098 Uiso 1 1 calc R
H20C H 0.9981 0.4524 0.1659 0.098 Uiso 1 1 calc R
C21 C 0.5142(5) 0.2157(2) 0.10472(17) 0.0641(11) Uani 1 1 d .
H21A H 0.4012 0.2253 0.1126 0.096 Uiso 1 1 calc R
H21B H 0.5353 0.149 0.1002 0.096 Uiso 1 1 calc R
H21C H 0.5447 0.248 0.0663 0.096 Uiso 1 1 calc R
C22 C 0.5553(5) 0.2078(3) 0.21451(17) 0.0688(11) Uani 1 1 d .
H22A H 0.4436 0.2219 0.2221 0.103 Uiso 1 1 calc R
H22B H 0.619 0.2307 0.2494 0.103 Uiso 1 1 calc R
H22C H 0.5691 0.1404 0.2106 0.103 Uiso 1 1 calc R
Li1 Li 0.9533(8) 0.0551(4) 0.1297(3) 0.0592(16) Uani 1 1 d .
Li2 Li 0.8452(8) 0.2102(4) 0.1323(3) 0.0596(16) Uani 1 1 d .
N1 N 1.1615(3) -0.03220(17) 0.12261(13) 0.0465(7) Uani 1 1 d .
N2 N 0.8354(3) -0.07953(17) 0.12236(14) 0.0511(7) Uani 1 1 d .
N3 N 0.8749(3) 0.35838(17) 0.11591(13) 0.0498(7) Uani 1 1 d .
N4 N 0.6061(4) 0.25263(18) 0.15727(12) 0.0490(7) Uani 1 1 d .

loop_
_atom_site_aniso_label
_atom_site_aniso_U_11
_atom_site_aniso_U_22
_atom_site_aniso_U_33
_atom_site_aniso_U_23
_atom_site_aniso_U_13
_atom_site_aniso_U_12
C1 0.067(3) 0.052(2) 0.061(2) -0.003(2) -0.003(2) 0.023(2)
C2 0.072(3) 0.056(2) 0.050(2) -0.001(2) 0.001(2) 0.016(2)
C3 0.039(2) 0.0455(17) 0.0564(17) 0.0069(17) 0.0031(17) 0.0000(15)
C4 0.036(2) 0.0514(19) 0.0524(18) -0.0001(16) 0.0043(16) 0.0024(16)
C5 0.045(2) 0.060(2) 0.078(2) -0.007(2) 0.004(2) -0.0090(19)
C6 0.053(3) 0.052(2) 0.097(3) -0.008(2) 0.009(2) -0.0017(19)
C7 0.066(3) 0.061(2) 0.091(3) -0.002(2) 0.013(3) 0.017(2)
C8 0.042(2) 0.064(2) 0.074(2) -0.003(2) -0.0020(19) 0.0090(18)
C9 0.052(3) 0.072(2) 0.063(2) -0.0033(19) -0.006(2) -0.009(2)
C10 0.045(2) 0.068(2) 0.060(2) 0.0135(18) 0.0058(17) -0.0064(18)
C11 0.054(3) 0.090(3) 0.068(2) 0.003(2) 0.015(2) -0.001(2)
C12 0.039(3) 0.086(3) 0.086(3) -0.011(2) -0.008(2) 0.007(2)
C13 0.040(2) 0.0453(17) 0.0527(19) -0.0025(16) 0.0017(17) 0.0014(15)
C14 0.044(2) 0.0451(18) 0.0496(18) -0.0050(16) 0.0007(16) -0.0029(16)
C15 0.043(3) 0.063(2) 0.063(2) -0.0007(17) 0.0023(18) 0.0033(17)
C16 0.050(3) 0.069(2) 0.084(3) -0.004(2) 0.005(2) 0.0162(19)
C17 0.062(3) 0.053(2) 0.091(3) 0.000(2) 0.007(3) 0.0101(19)
C18 0.053(3) 0.0503(19) 0.070(2) 0.0023(19) 0.003(2) 0.0009(17)
C19 0.058(3) 0.064(2) 0.070(2) -0.001(2) 0.016(2) 0.007(2)
C20 0.046(3) 0.078(3) 0.071(2) -0.013(2) -0.010(2) 0.003(2)
C21 0.061(3) 0.056(2) 0.075(2) -0.0035(18) -0.013(2) -0.0114(18)
C22 0.069(3) 0.068(2) 0.069(2) 0.012(2) 0.007(2) -0.008(2)
Li1 0.066(5) 0.064(3) 0.048(3) 0.001(3) -0.006(3) 0.007(3)
Li2 0.062(5) 0.065(3) 0.052(3) -0.003(3) -0.006(3) 0.013(3)
N1 0.0373(17) 0.0523(15) 0.0498(15) 0.0026(14) -0.0009(14) -0.0036(12)
N2 0.0373(18) 0.0593(15) 0.0568(17) -0.0032(15) 0.0049(15) 0.0028(13)
N3 0.0427(18) 0.0558(15) 0.0508(15) -0.0015(15) 0.0041(14) 0.0041(14)
N4 0.048(2) 0.0465(15) 0.0521(15) 0.0040(14) -0.0026(14) -0.0027(14)

loop_
_atom_type_symbol
_atom_type_description
_atom_type_scat_dispersion_real
_atom_type_scat_dispersion_imag
_atom_type_scat_source
C C 0.0033 0.0016 'International Tables Vol C Tables 4.2.6.8 and 6.1.1.4'
H H 0 0 'International Tables Vol C Tables 4.2.6.8 and 6.1.1.4'
Li Li -0.0003 0.0001 'International Tables Vol C Tables 4.2.6.8 and 6.1.1.4'
N N 0.0061 0.0033 'International Tables Vol C Tables 4.2.6.8 and 6.1.1.4'

loop_
_geom_angle_atom_site_label_1
_geom_angle_atom_site_label_2
_geom_angle_atom_site_label_3
_geom_angle
Li1 C1 Li2 64.4(2)
Li1 C2 Li2 65.9(2)
N1 C3 C8 115.2(3)
N1 C3 C4 110.0(2)
C8 C3 C4 111.9(3)
N2 C4 C3 111.6(2)
N2 C4 C5 115.4(3)
C3 C4 C5 110.2(3)
C6 C5 C4 111.2(3)
C7 C6 C5 109.3(3)
C6 C7 C8 109.4(3)
C3 C8 C7 112.6(3)
N3 C13 C18 114.4(3)
N3 C13 C14 110.6(3)
C18 C13 C14 111.5(3)
N4 C14 C15 115.2(3)
N4 C14 C13 112.4(3)
C15 C14 C13 109.4(3)
C16 C15 C14 112.7(3)
C17 C16 C15 109.6(3)
C16 C17 C18 110.2(3)
C17 C18 C13 112.6(3)
N1 Li1 N2 81.5(2)
N1 Li1 C2 115.2(3)
N2 Li1 C2 107.0(3)
N1 Li1 C1 111.3(3)
N2 Li1 C1 124.1(3)
C2 Li1 C1 114.0(3)
N1 Li1 Li2 147.7(4)
N2 Li1 Li2 130.5(3)
C2 Li1 Li2 57.1(2)
C1 Li1 Li2 58.3(2)
N3 Li2 N4 82.6(2)
N3 Li2 C2 108.9(3)
N4 Li2 C2 121.2(3)
N3 Li2 C1 120.2(3)
N4 Li2 C1 108.4(3)
C2 Li2 C1 112.8(3)
N3 Li2 Li1 149.2(4)
N4 Li2 Li1 128.1(3)
C2 Li2 Li1 56.9(2)
C1 Li2 Li1 57.3(2)
C9 N1 C10 108.5(3)
C9 N1 C3 112.0(3)
C10 N1 C3 113.9(3)
C9 N1 Li1 110.5(3)
C10 N1 Li1 100.8(3)
C3 N1 Li1 110.6(3)
C12 N2 C11 108.9(3)
C12 N2 C4 111.7(3)
C11 N2 C4 113.9(3)
C12 N2 Li1 108.5(3)
C11 N2 Li1 107.3(3)
C4 N2 Li1 106.2(3)
C20 N3 C19 109.5(3)
C20 N3 C13 114.0(3)
C19 N3 C13 112.0(3)
C20 N3 Li2 102.0(3)
C19 N3 Li2 111.0(3)
C13 N3 Li2 107.9(2)
C22 N4 C21 109.3(3)
C22 N4 C14 112.4(3)
C21 N4 C14 113.8(3)
C22 N4 Li2 110.9(3)
C21 N4 Li2 101.6(3)
C14 N4 Li2 108.3(3)

loop_
_geom_bond_atom_site_label_1
_geom_bond_atom_site_label_2
_geom_bond_distance
C1 Li1 2.252(7)
C1 Li2 2.277(7)
C2 Li1 2.214(7)
C2 Li2 2.219(7)
C3 N1 1.494(4)
C3 C8 1.514(5)
C3 C4 1.537(4)
C4 N2 1.475(4)
C4 C5 1.548(5)
C5 C6 1.520(5)
C6 C7 1.520(6)
C7 C8 1.532(5)
C9 N1 1.474(4)
C10 N1 1.475(4)
C11 N2 1.471(5)
C12 N2 1.468(5)
C13 N3 1.499(4)
C13 C18 1.529(4)
C13 C14 1.545(5)
C14 N4 1.474(4)
C14 C15 1.533(5)
C15 C16 1.527(5)
C16 C17 1.526(6)
C17 C18 1.527(5)
C19 N3 1.465(4)
C20 N3 1.465(5)
C21 N4 1.469(4)
C22 N4 1.452(4)
Li1 N1 2.168(7)
Li1 N2 2.184(7)
Li1 Li2 2.412(8)
Li2 N3 2.176(6)
Li2 N4 2.179(7)
